data_7132769
loop_
_publ_author_name
'Samantaray, Swati'
'Maharana, Prabhat Kumar'
'Kar, Subhradeep'
'Saha, Sharajit'
'Punniyamurthy, Tharmalingam'

_publ_section_title
;
 Redox-neutral zinc-catalyzed cascade [1,4]-H shift/annulation of
 diaziridines with donor-acceptor aziridines.
;
_journal_issue 25
_journal_name_full 'Chemical communications (Cambridge, England)'
_journal_page_first 3441
_journal_page_last 3444
_journal_paper_doi 10.1039/d4cc00226a
_journal_volume 60
_journal_year 2024
_chemical_formula_moiety 'C29 H31 N3 O6 S'
_chemical_formula_sum 'C29 H31 N3 O6 S'
_chemical_formula_weight 549.63
_space_group_crystal_system triclinic
_space_group_IT_number 2
_space_group_name_Hall '-P 1'
_space_group_name_H-M_alt 'P -1'
_atom_sites_solution_hydrogens geom
_audit_creation_method SHELXL-2019/1
_audit_update_record
;
2023-09-08 deposited with the CCDC.	2024-02-23 downloaded from the CCDC.
;
_cell_angle_alpha 89.503(4)
_cell_angle_beta 79.822(4)
_cell_angle_gamma 87.707(4)
_cell_formula_units_Z 2
_cell_length_a 8.2702(12)
_cell_length_b 12.5620(19)
_cell_length_c 13.769(2)
_cell_measurement_reflns_used 9205
_cell_measurement_temperature 297(2)
_cell_measurement_theta_max 26.06
_cell_measurement_theta_min 2.68
_cell_volume 1406.8(4)
_computing_structure_refinement 'SHELXL-2019/1 (Sheldrick, 2019)'
_diffrn_ambient_temperature 297(2)
_diffrn_measured_fraction_theta_full 0.993
_diffrn_measured_fraction_theta_max 0.993
_diffrn_measurement_device_type 'Bruker APEX-II CCD'
_diffrn_measurement_method '\f and \w scans'
_diffrn_radiation_type MoK\a
_diffrn_radiation_wavelength 0.71073
_diffrn_reflns_av_R_equivalents 0.0326
_diffrn_reflns_av_unetI/netI 0.0320
_diffrn_reflns_Laue_measured_fraction_full 0.993
_diffrn_reflns_Laue_measured_fraction_max 0.993
_diffrn_reflns_limit_h_max 9
_diffrn_reflns_limit_h_min -9
_diffrn_reflns_limit_k_max 14
_diffrn_reflns_limit_k_min -14
_diffrn_reflns_limit_l_max 16
_diffrn_reflns_limit_l_min -16
_diffrn_reflns_number 18788
_diffrn_reflns_point_group_measured_fraction_full 0.993
_diffrn_reflns_point_group_measured_fraction_max 0.993
_diffrn_reflns_theta_full 25.000
_diffrn_reflns_theta_max 25.000
_diffrn_reflns_theta_min 1.503
_exptl_absorpt_coefficient_mu 0.162
_exptl_crystal_colour colourless
_exptl_crystal_density_diffrn 1.297
_exptl_crystal_description needle
_exptl_crystal_F_000 580
_exptl_crystal_size_max 0.29
_exptl_crystal_size_mid 0.24
_exptl_crystal_size_min 0.22
_refine_diff_density_max 0.270
_refine_diff_density_min -0.249
_refine_diff_density_rms 0.073
_refine_ls_extinction_coef 0.087(6)
_refine_ls_extinction_expression Fc^*^=kFc[1+0.001xFc^2^\l^3^/sin(2\q)]^-1/4^
_refine_ls_extinction_method 'SHELXL-2019/1 (Sheldrick 2019)'
_refine_ls_goodness_of_fit_ref 1.141
_refine_ls_hydrogen_treatment constr
_refine_ls_matrix_type full
_refine_ls_number_parameters 356
_refine_ls_number_reflns 4913
_refine_ls_number_restraints 0
_refine_ls_restrained_S_all 1.141
_refine_ls_R_factor_all 0.0621
_refine_ls_R_factor_gt 0.0456
_refine_ls_shift/su_max 0.000
_refine_ls_shift/su_mean 0.000
_refine_ls_structure_factor_coef Fsqd
_refine_ls_weighting_details 'w=1/[\s^2^(Fo^2^)+(0.0581P)^2^+0.4537P] where P=(Fo^2^+2Fc^2^)/3'
_refine_ls_weighting_scheme calc
_refine_ls_wR_factor_gt 0.1126
_refine_ls_wR_factor_ref 0.1345
_reflns_Friedel_coverage 0.000
_reflns_number_gt 3926
_reflns_number_total 4913
_reflns_threshold_expression 'I > 2\s(I)'
_cod_data_source_file d4cc00226a2.cif
_cod_data_source_block SS_179
_cod_depositor_comments 'Adding full bibliography for 7132769.cif.'
_cod_original_cell_volume 1406.9(4)
_cod_database_code 7132769
_shelx_shelxl_version_number 2019/1
_shelx_space_group_comment
;
The symmetry employed for this shelxl refinement is uniquely defined
by the following loop, which should always be used as a source of
symmetry information in preference to the above space-group names.
They are only intended as comments.
;

loop_
_space_group_symop_operation_xyz
'x, y, z'
'-x, -y, -z'

loop_
_atom_site_label
_atom_site_type_symbol
_atom_site_fract_x
_atom_site_fract_y
_atom_site_fract_z
_atom_site_U_iso_or_equiv
_atom_site_adp_type
_atom_site_occupancy
_atom_site_site_symmetry_order
_atom_site_calc_flag
_atom_site_refinement_flags_posn
_atom_site_refinement_flags_adp
_atom_site_refinement_flags_occupancy
_atom_site_disorder_assembly
_atom_site_disorder_group
S001 S 0.92763(6) 0.75756(4) 0.13906(4) 0.0426(2) Uani 1 1 d . . . . .
O1 O 1.00580(19) 0.83396(12) 0.18973(12) 0.0543(4) Uani 1 1 d . . . . .
O2 O 0.94290(18) 0.76312(12) 0.03388(11) 0.0495(4) Uani 1 1 d . . . . .
O4 O 0.74161(19) 0.95787(11) 0.07230(11) 0.0487(4) Uani 1 1 d . . . . .
O005 O 0.40727(18) 0.71979(12) 0.04171(12) 0.0530(4) Uani 1 1 d . . . . .
O5 O 0.6256(2) 0.87614(14) -0.03971(12) 0.0622(5) Uani 1 1 d . . . . .
N3 N 0.7295(2) 0.76353(14) 0.18145(12) 0.0408(4) Uani 1 1 d . . . . .
N2 N 0.4883(2) 0.78215(14) 0.29031(13) 0.0447(5) Uani 1 1 d . . . . .
O3 O 0.6261(2) 0.61844(14) 0.05871(16) 0.0740(6) Uani 1 1 d . . . . .
N1 N 0.4139(2) 0.84369(15) 0.37612(14) 0.0529(5) Uani 1 1 d . . . . .
C15 C 0.4632(3) 0.84352(17) 0.20232(16) 0.0467(5) Uani 1 1 d . . . . .
H15 H 0.356931 0.827120 0.185028 0.056 Uiso 1 1 calc R U . . .
C16 C 0.6045(3) 0.79791(16) 0.12230(15) 0.0401(5) Uani 1 1 d . . . . .
C5 C 1.0031(3) 0.63076(17) 0.16997(16) 0.0442(5) Uani 1 1 d . . . . .
C14 C 0.6684(3) 0.77960(18) 0.28795(15) 0.0447(5) Uani 1 1 d . . . . .
H14 H 0.702033 0.848443 0.308921 0.054 Uiso 1 1 calc R U . . .
C28 C 0.6597(3) 0.88060(17) 0.04080(16) 0.0433(5) Uani 1 1 d . . . . .
C26 C 0.5495(3) 0.70058(17) 0.07104(16) 0.0441(5) Uani 1 1 d . . . . .
C20 C 0.2379(3) 0.8223(2) 0.53707(18) 0.0576(7) Uani 1 1 d . . . . .
C4 C 0.9580(3) 0.53993(18) 0.12687(18) 0.0544(6) Uani 1 1 d . . . . .
H4 H 0.879305 0.544426 0.086254 0.065 Uiso 1 1 calc R U . . .
C8 C 0.7162(3) 0.6924(2) 0.35340(17) 0.0546(6) Uani 1 1 d . . . . .
C17 C 0.4592(4) 0.95937(19) 0.23512(18) 0.0624(7) Uani 1 1 d . . . . .
H17A H 0.569098 0.985452 0.230482 0.075 Uiso 1 1 calc R U . . .
H17B H 0.396928 1.005201 0.196860 0.075 Uiso 1 1 calc R U . . .
C6 C 1.1201(3) 0.6236(2) 0.23031(17) 0.0547(6) Uani 1 1 d . . . . .
H6 H 1.150537 0.684377 0.259584 0.066 Uiso 1 1 calc R U . . .
C19 C 0.2723(3) 0.7897(2) 0.43029(18) 0.0685(8) Uani 1 1 d . . . . .
H19A H 0.293406 0.713264 0.425756 0.082 Uiso 1 1 calc R U . . .
H19B H 0.176497 0.807100 0.400645 0.082 Uiso 1 1 calc R U . . .
C3 C 1.0306(3) 0.4431(2) 0.1447(2) 0.0615(7) Uani 1 1 d . . . . .
H3 H 0.999738 0.382319 0.115639 0.074 Uiso 1 1 calc R U . . .
C27 C 0.3537(3) 0.6375(2) -0.0165(2) 0.0642(7) Uani 1 1 d . . . . .
H27A H 0.436207 0.623255 -0.073745 0.096 Uiso 1 1 calc R U . . .
H27B H 0.252707 0.660722 -0.036787 0.096 Uiso 1 1 calc R U . . .
H27C H 0.336403 0.573741 0.022284 0.096 Uiso 1 1 calc R U . . .
C29 C 0.7940(3) 1.04004(19) 0.0003(2) 0.0624(7) Uani 1 1 d . . . . .
H29A H 0.844618 1.007501 -0.060940 0.094 Uiso 1 1 calc R U . . .
H29B H 0.871633 1.083428 0.024039 0.094 Uiso 1 1 calc R U . . .
H29C H 0.700301 1.083590 -0.009783 0.094 Uiso 1 1 calc R U . . .
C13 C 0.6767(4) 0.5885(2) 0.3402(2) 0.0759(8) Uani 1 1 d . . . . .
H13 H 0.622575 0.571580 0.288957 0.091 Uiso 1 1 calc R U . . .
C2 C 1.1481(3) 0.4336(2) 0.20450(19) 0.0600(7) Uani 1 1 d . . . . .
C7 C 1.1914(3) 0.5250(2) 0.24668(19) 0.0635(7) Uani 1 1 d . . . . .
H7 H 1.270357 0.520264 0.287108 0.076 Uiso 1 1 calc R U . . .
C9 C 0.7965(4) 0.7156(3) 0.4296(2) 0.0803(9) Uani 1 1 d . . . . .
H9 H 0.824031 0.785305 0.439340 0.096 Uiso 1 1 calc R U . . .
C25 C 0.3447(4) 0.7924(2) 0.5984(2) 0.0769(8) Uani 1 1 d . . . . .
H25 H 0.440898 0.753658 0.573270 0.092 Uiso 1 1 calc R U . . .
C21 C 0.0988(4) 0.8803(3) 0.5767(3) 0.0936(11) Uani 1 1 d . . . . .
H21 H 0.023819 0.901456 0.536612 0.112 Uiso 1 1 calc R U . . .
C1 C 1.2270(4) 0.3270(2) 0.2220(2) 0.0889(10) Uani 1 1 d . . . . .
H1A H 1.320260 0.336814 0.253292 0.133 Uiso 1 1 calc R U . . .
H1B H 1.262267 0.291301 0.160049 0.133 Uiso 1 1 calc R U . . .
H1C H 1.148925 0.284689 0.263808 0.133 Uiso 1 1 calc R U . . .
C18 C 0.3731(5) 0.9509(2) 0.3416(2) 0.0899(10) Uani 1 1 d . . . . .
H18A H 0.410832 1.004694 0.381574 0.108 Uiso 1 1 calc R U . . .
H18B H 0.255147 0.961046 0.346047 0.108 Uiso 1 1 calc R U . . .
C12 C 0.7175(5) 0.5097(3) 0.4032(3) 0.1089(13) Uani 1 1 d . . . . .
H12 H 0.691337 0.439559 0.394085 0.131 Uiso 1 1 calc R U . . .
C22 C 0.0680(5) 0.9078(4) 0.6746(3) 0.1384(19) Uani 1 1 d . . . . .
H22 H -0.026313 0.948331 0.700064 0.166 Uiso 1 1 calc R U . . .
C10 C 0.8366(5) 0.6350(5) 0.4919(3) 0.1142(15) Uani 1 1 d . . . . .
H10 H 0.891801 0.650729 0.542937 0.137 Uiso 1 1 calc R U . . .
C11 C 0.7958(6) 0.5343(5) 0.4787(4) 0.1241(17) Uani 1 1 d . . . . .
H11 H 0.821283 0.480981 0.521400 0.149 Uiso 1 1 calc R U . . .
C24 C 0.3118(6) 0.8190(3) 0.6977(3) 0.1069(12) Uani 1 1 d . . . . .
H24 H 0.384448 0.797508 0.739065 0.128 Uiso 1 1 calc R U . . .
C23 C 0.1727(7) 0.8765(5) 0.7335(3) 0.1327(19) Uani 1 1 d . . . . .
H23 H 0.149899 0.894543 0.800014 0.159 Uiso 1 1 calc R U . . .

loop_
_atom_site_aniso_label
_atom_site_aniso_U_11
_atom_site_aniso_U_22
_atom_site_aniso_U_33
_atom_site_aniso_U_23
_atom_site_aniso_U_13
_atom_site_aniso_U_12
S001 0.0407(3) 0.0406(3) 0.0464(3) 0.0031(2) -0.0058(2) -0.0082(2)
O1 0.0497(9) 0.0472(9) 0.0679(11) -0.0037(8) -0.0125(8) -0.0146(7)
O2 0.0526(9) 0.0510(9) 0.0425(9) 0.0066(7) -0.0014(7) -0.0039(7)
O4 0.0560(9) 0.0393(8) 0.0519(9) 0.0096(7) -0.0112(7) -0.0118(7)
O005 0.0460(9) 0.0471(9) 0.0705(11) -0.0043(8) -0.0215(8) -0.0065(7)
O5 0.0745(12) 0.0679(11) 0.0486(10) 0.0143(8) -0.0203(9) -0.0194(9)
N3 0.0410(10) 0.0438(10) 0.0377(9) 0.0057(7) -0.0063(8) -0.0072(8)
N2 0.0434(10) 0.0477(10) 0.0414(10) 0.0026(8) -0.0025(8) -0.0056(8)
O3 0.0649(11) 0.0484(10) 0.1177(16) -0.0220(10) -0.0415(11) 0.0072(9)
N1 0.0546(12) 0.0527(12) 0.0470(11) -0.0029(9) 0.0050(9) -0.0094(9)
C15 0.0457(12) 0.0456(12) 0.0476(13) 0.0048(10) -0.0051(10) -0.0020(10)
C16 0.0410(11) 0.0393(11) 0.0411(11) 0.0049(9) -0.0099(9) -0.0048(9)
C5 0.0427(12) 0.0465(13) 0.0432(12) 0.0020(10) -0.0070(10) -0.0040(10)
C14 0.0458(12) 0.0467(12) 0.0416(12) 0.0031(9) -0.0061(9) -0.0104(10)
C28 0.0444(12) 0.0405(12) 0.0449(13) 0.0047(9) -0.0073(10) -0.0045(10)
C26 0.0434(12) 0.0407(12) 0.0487(13) 0.0034(10) -0.0087(10) -0.0072(10)
C20 0.0577(15) 0.0600(15) 0.0528(14) -0.0065(12) 0.0009(12) -0.0198(12)
C4 0.0527(14) 0.0476(13) 0.0663(16) -0.0005(11) -0.0202(12) -0.0015(11)
C8 0.0457(13) 0.0740(17) 0.0430(13) 0.0138(11) -0.0054(10) -0.0040(12)
C17 0.0785(18) 0.0460(13) 0.0579(15) 0.0011(11) -0.0008(13) 0.0058(12)
C6 0.0600(15) 0.0579(15) 0.0489(14) 0.0006(11) -0.0163(11) -0.0050(12)
C19 0.0625(16) 0.089(2) 0.0517(15) -0.0097(13) 0.0030(12) -0.0265(14)
C3 0.0687(17) 0.0484(14) 0.0692(17) -0.0035(12) -0.0173(14) 0.0001(12)
C27 0.0519(14) 0.0688(17) 0.0761(18) -0.0149(14) -0.0196(13) -0.0127(12)
C29 0.0628(16) 0.0499(14) 0.0761(17) 0.0274(13) -0.0145(13) -0.0155(12)
C13 0.080(2) 0.0670(18) 0.082(2) 0.0302(15) -0.0171(16) -0.0125(15)
C2 0.0630(16) 0.0598(16) 0.0546(15) 0.0075(12) -0.0062(12) 0.0082(12)
C7 0.0645(16) 0.0728(18) 0.0571(15) 0.0067(13) -0.0235(13) 0.0047(14)
C9 0.0717(19) 0.119(3) 0.0510(16) 0.0050(16) -0.0153(14) 0.0049(18)
C25 0.081(2) 0.079(2) 0.0691(19) -0.0031(15) -0.0071(16) -0.0069(16)
C21 0.074(2) 0.120(3) 0.084(2) -0.029(2) -0.0068(17) 0.0075(19)
C1 0.105(2) 0.074(2) 0.085(2) 0.0127(16) -0.0159(19) 0.0279(18)
C18 0.117(3) 0.0648(19) 0.0726(19) 0.0027(15) 0.0186(18) 0.0202(18)
C12 0.108(3) 0.090(3) 0.125(3) 0.054(2) -0.012(3) -0.003(2)
C22 0.093(3) 0.205(5) 0.110(3) -0.085(3) 0.002(3) 0.016(3)
C10 0.099(3) 0.188(5) 0.057(2) 0.027(3) -0.0262(19) 0.027(3)
C11 0.114(3) 0.154(4) 0.099(3) 0.070(3) -0.015(3) 0.019(3)
C24 0.128(3) 0.132(3) 0.069(2) 0.002(2) -0.032(2) -0.032(3)
C23 0.123(4) 0.198(5) 0.070(2) -0.058(3) 0.011(3) -0.042(4)

loop_
_atom_type_symbol
_atom_type_description
_atom_type_scat_dispersion_real
_atom_type_scat_dispersion_imag
_atom_type_scat_source
C C 0.0033 0.0016 'International Tables Vol C Tables 4.2.6.8 and 6.1.1.4'
H H 0.0000 0.0000 'International Tables Vol C Tables 4.2.6.8 and 6.1.1.4'
N N 0.0061 0.0033 'International Tables Vol C Tables 4.2.6.8 and 6.1.1.4'
O O 0.0106 0.0060 'International Tables Vol C Tables 4.2.6.8 and 6.1.1.4'
S S 0.1246 0.1234 'International Tables Vol C Tables 4.2.6.8 and 6.1.1.4'

loop_
_geom_angle_atom_site_label_1
_geom_angle_atom_site_label_2
_geom_angle_atom_site_label_3
_geom_angle
_geom_angle_site_symmetry_1
_geom_angle_site_symmetry_3
_geom_angle_publ_flag
O1 S001 O2 119.74(10) . . ?
O1 S001 N3 109.21(9) . . ?
O2 S001 N3 105.31(9) . . ?
O1 S001 C5 106.72(10) . . ?
O2 S001 C5 108.11(10) . . ?
N3 S001 C5 107.20(10) . . ?
C28 O4 C29 115.30(18) . . ?
C26 O005 C27 116.12(18) . . ?
C16 N3 C14 111.35(16) . . ?
C16 N3 S001 123.98(13) . . ?
C14 N3 S001 119.99(14) . . ?
N1 N2 C15 107.63(17) . . ?
N1 N2 C14 106.77(16) . . ?
C15 N2 C14 105.03(16) . . ?
N2 N1 C19 110.24(18) . . ?
N2 N1 C18 107.38(18) . . ?
C19 N1 C18 113.6(2) . . ?
N2 C15 C17 104.10(18) . . ?
N2 C15 C16 102.13(16) . . ?
C17 C15 C16 120.96(19) . . ?
N2 C15 H15 109.6 . . ?
C17 C15 H15 109.6 . . ?
C16 C15 H15 109.6 . . ?
N3 C16 C26 109.54(17) . . ?
N3 C16 C28 115.57(16) . . ?
C26 C16 C28 106.83(17) . . ?
N3 C16 C15 102.14(16) . . ?
C26 C16 C15 111.03(17) . . ?
C28 C16 C15 111.76(17) . . ?
C6 C5 C4 120.1(2) . . ?
C6 C5 S001 119.20(17) . . ?
C4 C5 S001 120.45(17) . . ?
N3 C14 N2 100.67(16) . . ?
N3 C14 C8 115.02(19) . . ?
N2 C14 C8 110.12(17) . . ?
N3 C14 H14 110.2 . . ?
N2 C14 H14 110.2 . . ?
C8 C14 H14 110.2 . . ?
O5 C28 O4 124.8(2) . . ?
O5 C28 C16 122.9(2) . . ?
O4 C28 C16 112.19(18) . . ?
O3 C26 O005 124.0(2) . . ?
O3 C26 C16 124.1(2) . . ?
O005 C26 C16 111.91(18) . . ?
C25 C20 C21 117.7(3) . . ?
C25 C20 C19 120.4(3) . . ?
C21 C20 C19 121.9(3) . . ?
C3 C4 C5 119.4(2) . . ?
C3 C4 H4 120.3 . . ?
C5 C4 H4 120.3 . . ?
C9 C8 C13 119.1(3) . . ?
C9 C8 C14 120.2(3) . . ?
C13 C8 C14 120.8(2) . . ?
C18 C17 C15 101.0(2) . . ?
C18 C17 H17A 111.6 . . ?
C15 C17 H17A 111.6 . . ?
C18 C17 H17B 111.6 . . ?
C15 C17 H17B 111.6 . . ?
H17A C17 H17B 109.4 . . ?
C5 C6 C7 119.2(2) . . ?
C5 C6 H6 120.4 . . ?
C7 C6 H6 120.4 . . ?
N1 C19 C20 111.2(2) . . ?
N1 C19 H19A 109.4 . . ?
C20 C19 H19A 109.4 . . ?
N1 C19 H19B 109.4 . . ?
C20 C19 H19B 109.4 . . ?
H19A C19 H19B 108.0 . . ?
C4 C3 C2 121.8(2) . . ?
C4 C3 H3 119.1 . . ?
C2 C3 H3 119.1 . . ?
O005 C27 H27A 109.5 . . ?
O005 C27 H27B 109.5 . . ?
H27A C27 H27B 109.5 . . ?
O005 C27 H27C 109.5 . . ?
H27A C27 H27C 109.5 . . ?
H27B C27 H27C 109.5 . . ?
O4 C29 H29A 109.5 . . ?
O4 C29 H29B 109.5 . . ?
H29A C29 H29B 109.5 . . ?
O4 C29 H29C 109.5 . . ?
H29A C29 H29C 109.5 . . ?
H29B C29 H29C 109.5 . . ?
C8 C13 C12 119.9(3) . . ?
C8 C13 H13 120.0 . . ?
C12 C13 H13 120.0 . . ?
C7 C2 C3 117.9(2) . . ?
C7 C2 C1 121.3(3) . . ?
C3 C2 C1 120.8(3) . . ?
C2 C7 C6 121.6(2) . . ?
C2 C7 H7 119.2 . . ?
C6 C7 H7 119.2 . . ?
C8 C9 C10 120.0(4) . . ?
C8 C9 H9 120.0 . . ?
C10 C9 H9 120.0 . . ?
C20 C25 C24 121.0(3) . . ?
C20 C25 H25 119.5 . . ?
C24 C25 H25 119.5 . . ?
C20 C21 C22 121.1(4) . . ?
C20 C21 H21 119.5 . . ?
C22 C21 H21 119.5 . . ?
C2 C1 H1A 109.5 . . ?
C2 C1 H1B 109.5 . . ?
H1A C1 H1B 109.5 . . ?
C2 C1 H1C 109.5 . . ?
H1A C1 H1C 109.5 . . ?
H1B C1 H1C 109.5 . . ?
N1 C18 C17 106.9(2) . . ?
N1 C18 H18A 110.3 . . ?
C17 C18 H18A 110.3 . . ?
N1 C18 H18B 110.3 . . ?
C17 C18 H18B 110.3 . . ?
H18A C18 H18B 108.6 . . ?
C11 C12 C13 120.2(4) . . ?
C11 C12 H12 119.9 . . ?
C13 C12 H12 119.9 . . ?
C23 C22 C21 120.2(4) . . ?
C23 C22 H22 119.9 . . ?
C21 C22 H22 119.9 . . ?
C11 C10 C9 120.2(4) . . ?
C11 C10 H10 119.9 . . ?
C9 C10 H10 119.9 . . ?
C10 C11 C12 120.6(4) . . ?
C10 C11 H11 119.7 . . ?
C12 C11 H11 119.7 . . ?
C23 C24 C25 119.2(4) . . ?
C23 C24 H24 120.4 . . ?
C25 C24 H24 120.4 . . ?
C22 C23 C24 120.8(4) . . ?
C22 C23 H23 119.6 . . ?
C24 C23 H23 119.6 . . ?

loop_
_geom_bond_atom_site_label_1
_geom_bond_atom_site_label_2
_geom_bond_distance
_geom_bond_site_symmetry_2
_geom_bond_publ_flag
S001 O1 1.4306(15) . ?
S001 O2 1.4326(16) . ?
S001 N3 1.6383(18) . ?
S001 C5 1.764(2) . ?
O4 C28 1.324(3) . ?
O4 C29 1.450(3) . ?
O005 C26 1.322(3) . ?
O005 C27 1.444(3) . ?
O5 C28 1.194(3) . ?
N3 C16 1.475(3) . ?
N3 C14 1.477(3) . ?
N2 N1 1.447(2) . ?
N2 C15 1.472(3) . ?
N2 C14 1.483(3) . ?
O3 C26 1.186(3) . ?
N1 C19 1.460(3) . ?
N1 C18 1.470(3) . ?
C15 C17 1.525(3) . ?
C15 C16 1.553(3) . ?
C15 H15 0.9800 . ?
C16 C26 1.540(3) . ?
C16 C28 1.544(3) . ?
C5 C6 1.382(3) . ?
C5 C4 1.385(3) . ?
C14 C8 1.498(3) . ?
C14 H14 0.9800 . ?
C20 C25 1.366(4) . ?
C20 C21 1.367(4) . ?
C20 C19 1.504(3) . ?
C4 C3 1.374(3) . ?
C4 H4 0.9300 . ?
C8 C9 1.376(4) . ?
C8 C13 1.379(4) . ?
C17 C18 1.517(4) . ?
C17 H17A 0.9700 . ?
C17 H17B 0.9700 . ?
C6 C7 1.385(3) . ?
C6 H6 0.9300 . ?
C19 H19A 0.9700 . ?
C19 H19B 0.9700 . ?
C3 C2 1.382(4) . ?
C3 H3 0.9300 . ?
C27 H27A 0.9600 . ?
C27 H27B 0.9600 . ?
C27 H27C 0.9600 . ?
C29 H29A 0.9600 . ?
C29 H29B 0.9600 . ?
C29 H29C 0.9600 . ?
C13 C12 1.382(4) . ?
C13 H13 0.9300 . ?
C2 C7 1.378(4) . ?
C2 C1 1.503(4) . ?
C7 H7 0.9300 . ?
C9 C10 1.389(5) . ?
C9 H9 0.9300 . ?
C25 C24 1.386(4) . ?
C25 H25 0.9300 . ?
C21 C22 1.372(5) . ?
C21 H21 0.9300 . ?
C1 H1A 0.9600 . ?
C1 H1B 0.9600 . ?
C1 H1C 0.9600 . ?
C18 H18A 0.9700 . ?
C18 H18B 0.9700 . ?
C12 C11 1.361(6) . ?
C12 H12 0.9300 . ?
C22 C23 1.333(7) . ?
C22 H22 0.9300 . ?
C10 C11 1.344(6) . ?
C10 H10 0.9300 . ?
C11 H11 0.9300 . ?
C24 C23 1.352(6) . ?
C24 H24 0.9300 . ?
C23 H23 0.9300 . ?

loop_
_geom_torsion_atom_site_label_1
_geom_torsion_atom_site_label_2
_geom_torsion_atom_site_label_3
_geom_torsion_atom_site_label_4
_geom_torsion
_geom_torsion_site_symmetry_1
_geom_torsion_site_symmetry_2
_geom_torsion_site_symmetry_3
_geom_torsion_site_symmetry_4
_geom_torsion_publ_flag
O1 S001 N3 C16 114.59(17) . . . . ?
O2 S001 N3 C16 -15.20(18) . . . . ?
C5 S001 N3 C16 -130.15(16) . . . . ?
O1 S001 N3 C14 -39.04(18) . . . . ?
O2 S001 N3 C14 -168.83(15) . . . . ?
C5 S001 N3 C14 76.22(17) . . . . ?
C15 N2 N1 C19 113.1(2) . . . . ?
C14 N2 N1 C19 -134.6(2) . . . . ?
C15 N2 N1 C18 -11.2(3) . . . . ?
C14 N2 N1 C18 101.1(2) . . . . ?
N1 N2 C15 C17 29.9(2) . . . . ?
C14 N2 C15 C17 -83.6(2) . . . . ?
N1 N2 C15 C16 156.57(16) . . . . ?
C14 N2 C15 C16 43.1(2) . . . . ?
C14 N3 C16 C26 -114.42(18) . . . . ?
S001 N3 C16 C26 89.97(19) . . . . ?
C14 N3 C16 C28 124.89(19) . . . . ?
S001 N3 C16 C28 -30.7(2) . . . . ?
C14 N3 C16 C15 3.3(2) . . . . ?
S001 N3 C16 C15 -152.27(14) . . . . ?
N2 C15 C16 N3 -27.71(19) . . . . ?
C17 C15 C16 N3 87.1(2) . . . . ?
N2 C15 C16 C26 89.0(2) . . . . ?
C17 C15 C16 C26 -156.2(2) . . . . ?
N2 C15 C16 C28 -151.85(17) . . . . ?
C17 C15 C16 C28 -37.0(3) . . . . ?
O1 S001 C5 C6 -2.0(2) . . . . ?
O2 S001 C5 C6 128.04(19) . . . . ?
N3 S001 C5 C6 -118.88(19) . . . . ?
O1 S001 C5 C4 -175.76(18) . . . . ?
O2 S001 C5 C4 -45.7(2) . . . . ?
N3 S001 C5 C4 67.3(2) . . . . ?
C16 N3 C14 N2 22.0(2) . . . . ?
S001 N3 C14 N2 178.71(13) . . . . ?
C16 N3 C14 C8 140.31(19) . . . . ?
S001 N3 C14 C8 -63.0(2) . . . . ?
N1 N2 C14 N3 -154.31(16) . . . . ?
C15 N2 C14 N3 -40.20(19) . . . . ?
N1 N2 C14 C8 83.9(2) . . . . ?
C15 N2 C14 C8 -162.03(18) . . . . ?
C29 O4 C28 O5 -1.4(3) . . . . ?
C29 O4 C28 C16 -178.53(19) . . . . ?
N3 C16 C28 O5 138.3(2) . . . . ?
C26 C16 C28 O5 16.1(3) . . . . ?
C15 C16 C28 O5 -105.5(2) . . . . ?
N3 C16 C28 O4 -44.5(2) . . . . ?
C26 C16 C28 O4 -166.66(17) . . . . ?
C15 C16 C28 O4 71.7(2) . . . . ?
C27 O005 C26 O3 -5.9(3) . . . . ?
C27 O005 C26 C16 173.59(18) . . . . ?
N3 C16 C26 O3 -19.1(3) . . . . ?
C28 C16 C26 O3 106.7(3) . . . . ?
C15 C16 C26 O3 -131.2(2) . . . . ?
N3 C16 C26 O005 161.36(17) . . . . ?
C28 C16 C26 O005 -72.8(2) . . . . ?
C15 C16 C26 O005 49.3(2) . . . . ?
C6 C5 C4 C3 0.0(4) . . . . ?
S001 C5 C4 C3 173.70(19) . . . . ?
N3 C14 C8 C9 125.0(2) . . . . ?
N2 C14 C8 C9 -122.1(2) . . . . ?
N3 C14 C8 C13 -56.9(3) . . . . ?
N2 C14 C8 C13 56.0(3) . . . . ?
N2 C15 C17 C18 -35.7(3) . . . . ?
C16 C15 C17 C18 -149.5(2) . . . . ?
C4 C5 C6 C7 0.2(4) . . . . ?
S001 C5 C6 C7 -173.61(19) . . . . ?
N2 N1 C19 C20 155.5(2) . . . . ?
C18 N1 C19 C20 -83.9(3) . . . . ?
C25 C20 C19 N1 -68.6(3) . . . . ?
C21 C20 C19 N1 112.8(3) . . . . ?
C5 C4 C3 C2 -0.1(4) . . . . ?
C9 C8 C13 C12 0.1(4) . . . . ?
C14 C8 C13 C12 -178.0(3) . . . . ?
C4 C3 C2 C7 0.1(4) . . . . ?
C4 C3 C2 C1 -179.4(3) . . . . ?
C3 C2 C7 C6 0.1(4) . . . . ?
C1 C2 C7 C6 179.5(3) . . . . ?
C5 C6 C7 C2 -0.2(4) . . . . ?
C13 C8 C9 C10 0.0(4) . . . . ?
C14 C8 C9 C10 178.2(3) . . . . ?
C21 C20 C25 C24 0.8(5) . . . . ?
C19 C20 C25 C24 -177.9(3) . . . . ?
C25 C20 C21 C22 0.2(5) . . . . ?
C19 C20 C21 C22 178.9(4) . . . . ?
N2 N1 C18 C17 -12.2(3) . . . . ?
C19 N1 C18 C17 -134.4(3) . . . . ?
C15 C17 C18 N1 29.4(3) . . . . ?
C8 C13 C12 C11 0.4(6) . . . . ?
C20 C21 C22 C23 -1.2(7) . . . . ?
C8 C9 C10 C11 -0.6(6) . . . . ?
C9 C10 C11 C12 1.1(7) . . . . ?
C13 C12 C11 C10 -1.0(7) . . . . ?
C20 C25 C24 C23 -0.9(6) . . . . ?
C21 C22 C23 C24 1.1(8) . . . . ?
C25 C24 C23 C22 -0.1(7) . . . . ?
